data_4320208
loop_
_publ_author_name
'Natalia J. Melcer'
'Gary D. Enright'
'John A. Ripmeester'
'George K. H. Shimizu'

_publ_section_title
;
 The Effects of Anion Variation and Ligand Derivatization on Silver
 Coordination Networks Based upon Weaker Interactions
;
_journal_name_full 'Inorganic Chemistry'
_journal_page_first 4641
_journal_page_last 4648
_journal_paper_doi 10.1021/ic0103749
_journal_volume 40
_journal_year 2001
_chemical_formula_sum 'C30 H45 Ag O6 S3'
_chemical_formula_weight 705.71
_chemical_name_systematic
;
  ?
;
_space_group_IT_number 2
_symmetry_cell_setting triclinic
_symmetry_space_group_name_Hall '-P 1'
_symmetry_space_group_name_H-M 'P -1'
_atom_sites_solution_hydrogens geom
_atom_sites_solution_primary direct
_atom_sites_solution_secondary difmap
_audit_creation_method SHELXL-97
_cell_angle_alpha 84.53
_cell_angle_beta 78.76
_cell_angle_gamma 68.43
_cell_formula_units_Z 2
_cell_length_a 8.445(4)
_cell_length_b 10.855(5)
_cell_length_c 19.308(9)
_cell_measurement_temperature 293(2)
_cell_volume 1613.9(13)
_computing_structure_refinement 'SHELXL-97 (Sheldrick, 1997)'
_computing_structure_solution 'SHELXS-97 (Sheldrick, 1990)'
_diffrn_ambient_temperature 293(2)
_diffrn_measured_fraction_theta_full 0.997
_diffrn_measured_fraction_theta_max 0.997
_diffrn_radiation_monochromator graphite
_diffrn_radiation_source 'fine-focus sealed tube'
_diffrn_radiation_wavelength 0.70930
_diffrn_reflns_av_R_equivalents 0.1950
_diffrn_reflns_av_sigmaI/netI 0.2089
_diffrn_reflns_limit_h_max 9
_diffrn_reflns_limit_h_min -9
_diffrn_reflns_limit_k_max 12
_diffrn_reflns_limit_k_min -12
_diffrn_reflns_limit_l_max 21
_diffrn_reflns_limit_l_min -21
_diffrn_reflns_number 14191
_diffrn_reflns_theta_full 23.23
_diffrn_reflns_theta_max 23.23
_diffrn_reflns_theta_min 2.01
_exptl_absorpt_coefficient_mu 0.858
_exptl_crystal_density_diffrn 1.452
_exptl_crystal_density_method 'not measured'
_exptl_crystal_F_000 736
_refine_diff_density_max 1.680
_refine_diff_density_min -0.854
_refine_diff_density_rms 0.145
_refine_ls_extinction_method none
_refine_ls_goodness_of_fit_ref 0.986
_refine_ls_hydrogen_treatment mixed
_refine_ls_matrix_type full
_refine_ls_number_parameters 343
_refine_ls_number_reflns 4653
_refine_ls_number_restraints 6
_refine_ls_restrained_S_all 0.986
_refine_ls_R_factor_all 0.1819
_refine_ls_R_factor_gt 0.0760
_refine_ls_shift/su_max 0.005
_refine_ls_shift/su_mean 0.000
_refine_ls_structure_factor_coef Fsqd
_refine_ls_weighting_details 'calc w=1/[\s^2^(Fo^2^)+(0.0869P)^2^+0.0000P] where P=(Fo^2^+2Fc^2^)/3'
_refine_ls_weighting_scheme calc
_refine_ls_wR_factor_gt 0.1589
_refine_ls_wR_factor_ref 0.2022
_reflns_number_gt 2290
_reflns_number_total 4653
_reflns_threshold_expression >2sigma(I)
_cod_data_source_file ic0103749_1.cif
_cod_data_source_block sadf
_cod_database_code 4320208

loop_
_symmetry_equiv_pos_as_xyz
'x, y, z'
'-x, -y, -z'

loop_
_atom_site_label
_atom_site_type_symbol
_atom_site_fract_x
_atom_site_fract_y
_atom_site_fract_z
_atom_site_U_iso_or_equiv
_atom_site_adp_type
_atom_site_occupancy
_atom_site_symmetry_multiplicity
_atom_site_calc_flag
_atom_site_refinement_flags
_atom_site_disorder_assembly
_atom_site_disorder_group
Ag Ag 0.75227(13) 0.49827(10) 0.48182(5) 0.0323(4) Uani 1 1 d . . .
S1 S 1.0500(4) 0.3318(3) 0.46585(16) 0.0249(8) Uani 1 1 d . . .
S2 S 0.4539(3) 0.6689(3) 0.51357(15) 0.0215(7) Uani 1 1 d . . .
S3 S 0.8148(5) 0.5250(3) 0.30678(17) 0.0414(10) Uani 1 1 d . . .
O1 O 1.0402(9) 0.0027(7) 0.6379(4) 0.028(2) Uani 1 1 d . . .
O2 O 0.5479(9) 0.9729(7) 0.6387(4) 0.0234(19) Uani 1 1 d . . .
O3 O 0.7964(11) 0.6171(8) 0.3598(4) 0.044(2) Uani 1 1 d . . .
O4 O 0.9866(11) 0.4336(9) 0.2899(4) 0.057(3) Uani 1 1 d . . .
O5 O 0.6901(13) 0.4600(10) 0.3249(5) 0.068(3) Uani 1 1 d . . .
O6 O 0.6561(13) 0.4314(9) 0.6238(5) 0.055(3) Uani 1 1 d . . .
H6 H 0.6814 0.3508 0.6251 0.082 Uiso 1 1 calc R . .
C1 C 1.0152(14) 0.0017(10) 0.5700(6) 0.020 Uiso 1 1 d . . .
C2 C 1.0322(14) 0.1032(10) 0.5228(5) 0.020 Uiso 1 1 d . . .
C3 C 1.0181(14) 0.0994(10) 0.4534(5) 0.020 Uiso 1 1 d . . .
C1A C 0.9845 -0.0031 0.4298 0.020 Uiso 0.00 1 d P . .
C2A C 0.9665 -0.1044 0.4767 0.020 Uiso 0.00 1 d P . .
C3A C 0.9819 -0.1018 0.5469 0.020 Uiso 0.00 1 d P . .
C4 C 1.0450(15) 0.2156(11) 0.4066(6) 0.029(3) Uani 1 1 d . . .
H4A H 0.9509 0.2564 0.3803 0.043 Uiso 1 1 calc R . .
H4B H 1.1528 0.1850 0.3734 0.043 Uiso 1 1 calc R . .
C5 C 1.0673(14) 0.2166(11) 0.5429(6) 0.026(3) Uani 1 1 d . . .
H5A H 1.1823 0.1878 0.5547 0.039 Uiso 1 1 calc R . .
H5B H 0.9838 0.2592 0.5836 0.039 Uiso 1 1 calc R . .
C6 C 0.8787(15) 0.0594(13) 0.6883(6) 0.032(3) Uani 1 1 d . . .
H6A H 0.7943 0.0224 0.6818 0.048 Uiso 1 1 calc R . .
H6B H 0.8307 0.1548 0.6814 0.048 Uiso 1 1 calc R . .
C7 C 0.9230(18) 0.0251(14) 0.7609(6) 0.048(4) Uani 1 1 d . . .
H7A H 1.0083 0.0623 0.7660 0.072 Uiso 1 1 calc R . .
H7B H 0.8201 0.0662 0.7953 0.072 Uiso 1 1 calc R . .
C8 C 0.9921(19) -0.1207(14) 0.7774(7) 0.054(4) Uani 1 1 d . . .
H8A H 0.9107 -0.1584 0.7681 0.081 Uiso 1 1 calc R . .
H8B H 1.0994 -0.1600 0.7449 0.081 Uiso 1 1 calc R . .
C9 C 1.026(2) -0.1604(17) 0.8508(7) 0.065(5) Uani 1 1 d . . .
H9A H 1.1036 -0.1205 0.8612 0.098 Uiso 1 1 calc R . .
H9B H 0.9176 -0.1259 0.8836 0.098 Uiso 1 1 calc R . .
C10 C 1.101(2) -0.3048(18) 0.8621(8) 0.081(6) Uani 1 1 d . . .
H10A H 1.2095 -0.3381 0.8296 0.122 Uiso 1 1 calc R . .
H10B H 1.0239 -0.3441 0.8499 0.122 Uiso 1 1 calc R . .
C11 C 1.134(3) -0.3519(19) 0.9354(8) 0.101(7) Uani 1 1 d . . .
H11A H 1.1818 -0.4470 0.9372 0.151 Uiso 1 1 calc R . .
H11B H 1.0269 -0.3218 0.9682 0.151 Uiso 1 1 calc R . .
H11C H 1.2136 -0.3170 0.9477 0.151 Uiso 1 1 calc R . .
C12 C 0.4829(14) 1.0130(10) 0.4282(6) 0.020 Uiso 1 1 d . . .
C13 C 0.4649(14) 0.9053(10) 0.4712(6) 0.020 Uiso 1 1 d U . .
C14 C 0.4831(14) 0.8925(10) 0.5408(5) 0.020 Uiso 1 1 d . . .
C12A C 0.5183 0.9885 0.5705 0.020 Uiso 0.00 1 d P . .
C13A C 0.5356 1.0970 0.5297 0.020 Uiso 0.00 1 d P . .
C14A C 0.5175 1.1089 0.4591 0.020 Uiso 0.00 1 d P . .
C15 C 0.4549(14) 0.7731(11) 0.5803(6) 0.023(3) Uani 1 1 d . . .
H15A H 0.3456 0.7996 0.6128 0.034 Uiso 1 1 calc R . .
H15B H 0.5472 0.7270 0.6068 0.034 Uiso 1 1 calc R . .
C16 C 0.4251(15) 0.7976(10) 0.4446(6) 0.0318(7) Uani 1 1 d U . .
H16A H 0.5030 0.7636 0.4011 0.048 Uiso 1 1 calc R . .
H16B H 0.3073 0.8302 0.4357 0.048 Uiso 1 1 calc R . .
C17 C 0.3941(15) 1.0134(12) 0.6918(6) 0.029(3) Uani 1 1 d . . .
H17A H 0.3116 0.9769 0.6824 0.043 Uiso 1 1 calc R . .
H17B H 0.3406 1.1093 0.6915 0.043 Uiso 1 1 calc R . .
C18 C 0.4459(18) 0.9630(12) 0.7626(6) 0.044(4) Uani 1 1 d . . .
H18A H 0.3451 0.9961 0.7991 0.065 Uiso 1 1 calc R . .
H18B H 0.5305 0.9989 0.7703 0.065 Uiso 1 1 calc R . .
C19 C 0.5207(17) 0.8141(13) 0.7700(7) 0.047(4) Uani 1 1 d . . .
H19A H 0.6271 0.7814 0.7362 0.070 Uiso 1 1 calc R . .
H19B H 0.4404 0.7777 0.7584 0.070 Uiso 1 1 calc R . .
C20 C 0.5583(19) 0.7645(14) 0.8435(7) 0.054(4) Uani 1 1 d . . .
H20A H 0.6391 0.8004 0.8551 0.082 Uiso 1 1 calc R . .
H20B H 0.4521 0.7969 0.8774 0.082 Uiso 1 1 calc R . .
C21 C 0.633(2) 0.6155(15) 0.8498(7) 0.066(5) Uani 1 1 d . . .
H21A H 0.7372 0.5827 0.8149 0.099 Uiso 1 1 calc R . .
H21B H 0.5504 0.5795 0.8397 0.099 Uiso 1 1 calc R . .
C22 C 0.675(2) 0.5674(19) 0.9225(8) 0.099(7) Uani 1 1 d . . .
H22A H 0.7227 0.4723 0.9240 0.149 Uiso 1 1 calc R . .
H22B H 0.5713 0.5975 0.9571 0.149 Uiso 1 1 calc R . .
H22C H 0.7573 0.6019 0.9325 0.149 Uiso 1 1 calc R . .
C23 C 0.769(2) 0.6204(12) 0.2284(7) 0.047(4) Uani 1 1 d . . .
C24 C 0.612(2) 0.6516(16) 0.2082(9) 0.068(5) Uani 1 1 d . . .
H24 H 0.5296 0.6212 0.2355 0.102 Uiso 1 1 calc R . .
C25 C 0.576(3) 0.7254(19) 0.1497(11) 0.091(6) Uani 1 1 d . . .
H25 H 0.4701 0.7427 0.1358 0.136 Uiso 1 1 calc R . .
C26 C 0.689(3) 0.7741(18) 0.1112(9) 0.088(7) Uani 1 1 d . . .
C27 C 0.848(3) 0.7506(16) 0.1301(8) 0.077(6) Uani 1 1 d . . .
H27 H 0.9262 0.7858 0.1032 0.116 Uiso 1 1 calc R . .
C28 C 0.887(2) 0.6715(15) 0.1914(8) 0.062(5) Uani 1 1 d . . .
H28 H 0.9919 0.6546 0.2064 0.093 Uiso 1 1 calc R . .
C29 C 0.648(3) 0.8723(18) 0.0462(8) 0.139(11) Uani 1 1 d . . .
H29A H 0.7476 0.8955 0.0265 0.209 Uiso 1 1 calc R . .
H29B H 0.5519 0.9509 0.0614 0.209 Uiso 1 1 calc R . .
H29C H 0.6208 0.8304 0.0110 0.209 Uiso 1 1 calc R . .
C30 C 0.732(2) 0.4641(13) 0.6692(8) 0.058(5) Uani 1 1 d . . .
H30A H 0.6739 0.5561 0.6799 0.088 Uiso 1 1 calc R . .
H30B H 0.8508 0.4486 0.6488 0.088 Uiso 1 1 calc R . .
H30C H 0.7271 0.4112 0.7118 0.088 Uiso 1 1 calc R . .

loop_
_atom_site_aniso_label
_atom_site_aniso_U_11
_atom_site_aniso_U_22
_atom_site_aniso_U_33
_atom_site_aniso_U_23
_atom_site_aniso_U_13
_atom_site_aniso_U_12
Ag 0.0213(6) 0.0240(6) 0.0399(7) 0.0007(4) 0.0016(4) 0.0016(4)
S1 0.0116(17) 0.0201(18) 0.041(2) 0.0033(14) 0.0006(14) -0.0066(14)
S2 0.0122(17) 0.0134(16) 0.036(2) 0.0050(13) -0.0047(13) -0.0026(13)
S3 0.046(2) 0.040(2) 0.026(2) 0.0088(16) 0.0020(17) -0.0066(19)
O1 0.018(5) 0.032(5) 0.023(5) 0.000(4) 0.001(4) 0.001(4)
O2 0.013(4) 0.037(5) 0.018(5) 0.002(3) 0.002(3) -0.008(4)
O3 0.051(6) 0.043(6) 0.031(6) 0.006(4) -0.012(4) -0.006(5)
O4 0.035(6) 0.052(6) 0.052(6) 0.023(5) 0.004(5) 0.011(5)
O5 0.061(7) 0.061(7) 0.087(8) 0.029(6) -0.021(6) -0.030(6)
O6 0.080(8) 0.035(6) 0.047(6) -0.005(5) -0.018(6) -0.013(6)
C4 0.020(7) 0.020(7) 0.041(8) 0.004(6) -0.005(6) -0.003(6)
C5 0.013(7) 0.024(7) 0.034(8) 0.005(5) 0.015(5) -0.010(6)
C6 0.027(8) 0.048(8) 0.013(7) -0.006(6) 0.005(6) -0.008(7)
C7 0.044(9) 0.060(10) 0.021(8) -0.009(7) 0.007(6) -0.001(8)
C8 0.047(10) 0.055(11) 0.054(11) -0.003(8) -0.007(8) -0.014(8)
C9 0.066(12) 0.095(14) 0.029(9) 0.015(8) -0.017(8) -0.022(10)
C10 0.086(14) 0.090(14) 0.047(11) 0.025(9) -0.016(9) -0.012(12)
C11 0.122(18) 0.121(17) 0.047(12) 0.038(11) -0.028(11) -0.034(14)
C15 0.013(7) 0.029(7) 0.024(7) 0.000(5) -0.007(5) -0.003(6)
C16 0.0193(10) 0.0202(10) 0.0199(10) 0.0188(10) 0.0187(10) 0.0190(10)
C17 0.032(8) 0.034(8) 0.019(7) -0.001(6) -0.003(6) -0.012(6)
C18 0.049(9) 0.041(9) 0.034(9) -0.005(6) 0.004(7) -0.013(8)
C19 0.034(9) 0.057(10) 0.036(9) -0.006(7) -0.003(7) -0.002(7)
C20 0.059(11) 0.069(11) 0.028(9) 0.007(7) -0.008(7) -0.016(9)
C21 0.076(12) 0.072(12) 0.035(10) 0.027(8) -0.011(8) -0.014(10)
C22 0.086(15) 0.128(17) 0.052(12) 0.031(11) -0.002(10) -0.015(13)
C23 0.064(11) 0.027(8) 0.034(9) -0.003(6) -0.012(8) 0.003(8)
C24 0.060(12) 0.070(12) 0.058(12) 0.012(9) -0.023(9) -0.002(10)
C25 0.089(17) 0.089(16) 0.076(16) -0.005(12) -0.038(13) 0.002(13)
C26 0.11(2) 0.056(12) 0.047(13) 0.002(9) -0.014(13) 0.027(13)
C27 0.091(15) 0.065(12) 0.029(10) 0.016(8) 0.015(9) 0.009(11)
C28 0.076(13) 0.054(10) 0.042(10) -0.001(8) 0.000(9) -0.011(10)
C29 0.21(3) 0.094(15) 0.036(12) 0.033(10) -0.024(13) 0.027(16)
C30 0.079(12) 0.030(9) 0.054(11) -0.010(7) 0.002(9) -0.011(8)

loop_
_atom_type_symbol
_atom_type_description
_atom_type_scat_dispersion_real
_atom_type_scat_dispersion_imag
_atom_type_scat_source
C C 0.0033 0.0016 'International Tables Vol C Tables 4.2.6.8 and 6.1.1.4'
H H 0.0000 0.0000 'International Tables Vol C Tables 4.2.6.8 and 6.1.1.4'
O O 0.0106 0.0060 'International Tables Vol C Tables 4.2.6.8 and 6.1.1.4'
Ag Ag -0.8971 1.1015 'International Tables Vol C Tables 4.2.6.8 and 6.1.1.4'
S S 0.1246 0.1234 'International Tables Vol C Tables 4.2.6.8 and 6.1.1.4'

loop_
_geom_angle_atom_site_label_1
_geom_angle_atom_site_label_2
_geom_angle_atom_site_label_3
_geom_angle
_geom_angle_site_symmetry_1
_geom_angle_site_symmetry_3
_geom_angle_publ_flag
S1 Ag S2 172.92(12) . . ?
S1 Ag S2 101.61(10) . 2_666 ?
S2 Ag S2 80.35(10) . 2_666 ?
C4 S1 C5 94.6(5) . . ?
C4 S1 Ag 103.8(4) . . ?
C5 S1 Ag 108.1(4) . . ?
C15 S2 C16 94.7(5) . . ?
C15 S2 Ag 109.1(4) . . ?
C16 S2 Ag 107.8(3) . . ?
C15 S2 Ag 129.3(4) . 2_666 ?
C16 S2 Ag 115.3(4) . 2_666 ?
Ag S2 Ag 99.65(10) . 2_666 ?
O4 S3 O5 112.3(6) . . ?
O4 S3 O3 112.6(6) . . ?
O5 S3 O3 112.1(6) . . ?
O4 S3 C23 106.0(6) . . ?
O5 S3 C23 106.7(7) . . ?
O3 S3 C23 106.5(6) . . ?
C1 O1 C6 113.6(8) . . ?
C12 O2 C12A 1.0(5) 2_676 . ?
C12 O2 C17 114.3(8) 2_676 . ?
C12A O2 C17 114.8(7) . . ?
C30 O6 H6 109.5 . . ?
C3 C1 O1 121.6(10) 2_756 . ?
C3 C1 C3A 0.7(5) 2_756 . ?
O1 C1 C3A 121.0(8) . . ?
C3 C1 C2 119.1(10) 2_756 . ?
O1 C1 C2 119.2(10) . . ?
C3A C1 C2 119.8(9) . . ?
C3 C2 C1 119.9(10) . . ?
C3 C2 C5 116.8(9) . . ?
C1 C2 C5 123.3(10) . . ?
C1 C3 C2 121.0(10) 2_756 . ?
C1 C3 C1A 0.1(5) 2_756 . ?
C2 C3 C1A 120.9(9) . . ?
C1 C3 C4 124.5(10) 2_756 . ?
C2 C3 C4 114.5(9) . . ?
C1A C3 C4 124.6(9) . . ?
C1 C1A C3 10(10) 2_756 . ?
C1 C1A C2A 128(10) 2_756 . ?
C3 C1A C2A 119.5(4) . . ?
C3 C2A C1A 118.9(4) 2_756 . ?
C3 C2A C3A 1.1(4) 2_756 . ?
C1A C2A C3A 120.0 . . ?
C3 C2A C1 118.4(6) 2_756 2_756 ?
C1A C2A C1 0.6(5) . 2_756 ?
C3A C2A C1 119.4(5) . 2_756 ?
C3 C3A C1 37(10) 2_756 . ?
C3 C3A C2A 84(10) 2_756 . ?
C1 C3A C2A 120.0(5) . . ?
C3 C4 S1 105.9(8) . . ?
C3 C4 H4A 110.5 . . ?
S1 C4 H4A 110.5 . . ?
C3 C4 H4B 110.5 . . ?
S1 C4 H4B 110.5 . . ?
H4A C4 H4B 108.7 . . ?
C2 C5 S1 106.3(8) . . ?
C2 C5 H5A 110.5 . . ?
S1 C5 H5A 110.5 . . ?
C2 C5 H5B 110.5 . . ?
S1 C5 H5B 110.5 . . ?
H5A C5 H5B 108.7 . . ?
O1 C6 C7 106.9(9) . . ?
O1 C6 H6A 110.3 . . ?
C7 C6 H6A 110.3 . . ?
O1 C6 H6B 110.3 . . ?
C7 C6 H6B 110.3 . . ?
H6A C6 H6B 108.6 . . ?
C8 C7 C6 114.1(11) . . ?
C8 C7 H7A 108.7 . . ?
C6 C7 H7A 108.7 . . ?
C8 C7 H7B 108.7 . . ?
C6 C7 H7B 108.7 . . ?
H7A C7 H7B 107.6 . . ?
C9 C8 C7 116.4(12) . . ?
C9 C8 H8A 108.2 . . ?
C7 C8 H8A 108.2 . . ?
C9 C8 H8B 108.2 . . ?
C7 C8 H8B 108.2 . . ?
H8A C8 H8B 107.4 . . ?
C10 C9 C8 113.3(13) . . ?
C10 C9 H9A 108.9 . . ?
C8 C9 H9A 108.9 . . ?
C10 C9 H9B 108.9 . . ?
C8 C9 H9B 108.9 . . ?
H9A C9 H9B 107.7 . . ?
C9 C10 C11 116.1(15) . . ?
C9 C10 H10A 108.3 . . ?
C11 C10 H10A 108.3 . . ?
C9 C10 H10B 108.3 . . ?
C11 C10 H10B 108.3 . . ?
H10A C10 H10B 107.4 . . ?
C10 C11 H11A 109.5 . . ?
C10 C11 H11B 109.5 . . ?
H11A C11 H11B 109.5 . . ?
C10 C11 H11C 109.5 . . ?
H11A C11 H11C 109.5 . . ?
H11B C11 H11C 109.5 . . ?
O2 C12 C14 122.3(9) 2_676 2_676 ?
O2 C12 C14A 121.9(8) 2_676 . ?
C14 C12 C14A 0.4(4) 2_676 . ?
O2 C12 C13 120.3(9) 2_676 . ?
C14 C12 C13 117.2(10) 2_676 . ?
C14A C12 C13 117.5(9) . . ?
C14 C13 C12 122.0(10) . . ?
C14 C13 C16 115.4(9) . . ?
C12 C13 C16 122.6(10) . . ?
C13 C14 C12 120.8(10) . 2_676 ?
C13 C14 C12A 119.6(9) . . ?
C12 C14 C12A 1.3(5) 2_676 . ?
C13 C14 C15 115.4(9) . . ?
C12 C14 C15 123.7(10) 2_676 . ?
C12A C14 C15 124.9(9) . . ?
C12 C12A O2 46(10) 2_676 . ?
C12 C12A C14 78(10) 2_676 . ?
O2 C12A C14 120.2(5) . . ?
C12 C12A C13A 157(10) 2_676 . ?
O2 C12A C13A 119.6(3) . . ?
C14 C12A C13A 120.0(4) . . ?
C14A C13A C12A 120.0 . . ?
C14A C13A C14 0.7(4) . 2_676 ?
C12A C13A C14 119.3(4) . 2_676 ?
C14A C13A C12 120.4(4) . 2_676 ?
C12A C13A C12 0.5(4) . 2_676 ?
C14 C13A C12 119.7(6) 2_676 2_676 ?
C14 C14A C13A 92(10) 2_676 . ?
C14 C14A C12 30(10) 2_676 . ?
C13A C14A C12 120.8(5) . . ?
C14 C15 S2 105.5(7) . . ?
C14 C15 H15A 110.6 . . ?
S2 C15 H15A 110.6 . . ?
C14 C15 H15B 110.6 . . ?
S2 C15 H15B 110.6 . . ?
H15A C15 H15B 108.8 . . ?
C13 C16 S2 106.0(8) . . ?
C13 C16 H16A 110.5 . . ?
S2 C16 H16A 110.5 . . ?
C13 C16 H16B 110.5 . . ?
S2 C16 H16B 110.5 . . ?
H16A C16 H16B 108.7 . . ?
O2 C17 C18 108.0(10) . . ?
O2 C17 H17A 110.1 . . ?
C18 C17 H17A 110.1 . . ?
O2 C17 H17B 110.1 . . ?
C18 C17 H17B 110.1 . . ?
H17A C17 H17B 108.4 . . ?
C17 C18 C19 114.2(10) . . ?
C17 C18 H18A 108.7 . . ?
C19 C18 H18A 108.7 . . ?
C17 C18 H18B 108.7 . . ?
C19 C18 H18B 108.7 . . ?
H18A C18 H18B 107.6 . . ?
C18 C19 C20 113.7(11) . . ?
C18 C19 H19A 108.8 . . ?
C20 C19 H19A 108.8 . . ?
C18 C19 H19B 108.8 . . ?
C20 C19 H19B 108.8 . . ?
H19A C19 H19B 107.7 . . ?
C21 C20 C19 112.8(11) . . ?
C21 C20 H20A 109.0 . . ?
C19 C20 H20A 109.0 . . ?
C21 C20 H20B 109.0 . . ?
C19 C20 H20B 109.0 . . ?
H20A C20 H20B 107.8 . . ?
C20 C21 C22 112.3(14) . . ?
C20 C21 H21A 109.1 . . ?
C22 C21 H21A 109.1 . . ?
C20 C21 H21B 109.1 . . ?
C22 C21 H21B 109.1 . . ?
H21A C21 H21B 107.9 . . ?
C21 C22 H22A 109.5 . . ?
C21 C22 H22B 109.5 . . ?
H22A C22 H22B 109.5 . . ?
C21 C22 H22C 109.5 . . ?
H22A C22 H22C 109.5 . . ?
H22B C22 H22C 109.5 . . ?
C24 C23 C28 120.1(14) . . ?
C24 C23 S3 120.6(13) . . ?
C28 C23 S3 119.1(13) . . ?
C25 C24 C23 120.9(18) . . ?
C25 C24 H24 119.6 . . ?
C23 C24 H24 119.6 . . ?
C26 C25 C24 121(2) . . ?
C26 C25 H25 119.6 . . ?
C24 C25 H25 119.6 . . ?
C25 C26 C27 121.4(18) . . ?
C25 C26 C29 123(2) . . ?
C27 C26 C29 115(2) . . ?
C26 C27 C28 117.9(17) . . ?
C26 C27 H27 121.0 . . ?
C28 C27 H27 121.0 . . ?
C23 C28 C27 118.8(17) . . ?
C23 C28 H28 120.6 . . ?
C27 C28 H28 120.6 . . ?
C26 C29 H29A 109.5 . . ?
C26 C29 H29B 109.5 . . ?
H29A C29 H29B 109.5 . . ?
C26 C29 H29C 109.5 . . ?
H29A C29 H29C 109.5 . . ?
H29B C29 H29C 109.5 . . ?
O6 C30 H30A 109.5 . . ?
O6 C30 H30B 109.5 . . ?
H30A C30 H30B 109.5 . . ?
O6 C30 H30C 109.5 . . ?
H30A C30 H30C 109.5 . . ?
H30B C30 H30C 109.5 . . ?

loop_
_geom_bond_atom_site_label_1
_geom_bond_atom_site_label_2
_geom_bond_distance
_geom_bond_site_symmetry_2
_geom_bond_publ_flag
Ag S1 2.479(3) . ?
Ag S2 2.518(3) . ?
Ag S2 2.926(3) 2_666 ?
S1 C4 1.799(12) . ?
S1 C5 1.843(11) . ?
S2 C15 1.797(11) . ?
S2 C16 1.819(10) . ?
S2 Ag 2.926(3) 2_666 ?
S3 O4 1.419(8) . ?
S3 O5 1.443(10) . ?
S3 O3 1.445(9) . ?
S3 C23 1.774(14) . ?
O1 C1 1.370(12) . ?
O1 C6 1.471(12) . ?
O2 C12 1.349(12) 2_676 ?
O2 C12A 1.371(7) . ?
O2 C17 1.442(13) . ?
O6 C30 1.324(16) . ?
O6 H6 0.8200 . ?
C1 C3 1.363(14) 2_756 ?
C1 C3A 1.384(11) . ?
C1 C2 1.393(14) . ?
C2 C3 1.374(13) . ?
C2 C5 1.469(15) . ?
C3 C1 1.363(14) 2_756 ?
C3 C1A 1.381(10) . ?
C3 C4 1.541(15) . ?
C1A C1 0.018(11) 2_756 ?
C1A C2A 1.3900 . ?
C2A C3 1.387(10) 2_756 ?
C2A C3A 1.3900 . ?
C2A C1 1.401(11) 2_756 ?
C3A C3 0.026(11) 2_756 ?
C4 H4A 0.9700 . ?
C4 H4B 0.9700 . ?
C5 H5A 0.9700 . ?
C5 H5B 0.9700 . ?
C6 C7 1.498(16) . ?
C6 H6A 0.9700 . ?
C6 H6B 0.9700 . ?
C7 C8 1.498(18) . ?
C7 H7A 0.9700 . ?
C7 H7B 0.9700 . ?
C8 C9 1.492(18) . ?
C8 H8A 0.9700 . ?
C8 H8B 0.9700 . ?
C9 C10 1.47(2) . ?
C9 H9A 0.9700 . ?
C9 H9B 0.9700 . ?
C10 C11 1.50(2) . ?
C10 H10A 0.9700 . ?
C10 H10B 0.9700 . ?
C11 H11A 0.9600 . ?
C11 H11B 0.9600 . ?
C11 H11C 0.9600 . ?
C12 O2 1.349(12) 2_676 ?
C12 C14 1.376(14) 2_676 ?
C12 C14A 1.391(11) . ?
C12 C13 1.406(14) . ?
C13 C14 1.371(14) . ?
C13 C16 1.487(16) . ?
C14 C12 1.376(14) 2_676 ?
C14 C12A 1.382(11) . ?
C14 C15 1.511(15) . ?
C12A C12 0.031(11) 2_676 ?
C12A C13A 1.3900 . ?
C13A C14A 1.3900 . ?
C13A C14 1.391(10) 2_676 ?
C13A C12 1.419(11) 2_676 ?
C14A C14 0.017(11) 2_676 ?
C15 H15A 0.9700 . ?
C15 H15B 0.9700 . ?
C16 H16A 0.9700 . ?
C16 H16B 0.9700 . ?
C17 C18 1.507(16) . ?
C17 H17A 0.9700 . ?
C17 H17B 0.9700 . ?
C18 C19 1.507(17) . ?
C18 H18A 0.9700 . ?
C18 H18B 0.9700 . ?
C19 C20 1.518(17) . ?
C19 H19A 0.9700 . ?
C19 H19B 0.9700 . ?
C20 C21 1.507(19) . ?
C20 H20A 0.9700 . ?
C20 H20B 0.9700 . ?
C21 C22 1.51(2) . ?
C21 H21A 0.9700 . ?
C21 H21B 0.9700 . ?
C22 H22A 0.9600 . ?
C22 H22B 0.9600 . ?
C22 H22C 0.9600 . ?
C23 C24 1.37(2) . ?
C23 C28 1.37(2) . ?
C24 C25 1.34(2) . ?
C24 H24 0.9300 . ?
C25 C26 1.33(3) . ?
C25 H25 0.9300 . ?
C26 C27 1.38(3) . ?
C26 C29 1.57(2) . ?
C27 C28 1.42(2) . ?
C27 H27 0.9300 . ?
C28 H28 0.9300 . ?
C29 H29A 0.9600 . ?
C29 H29B 0.9600 . ?
C29 H29C 0.9600 . ?
C30 H30A 0.9600 . ?
C30 H30B 0.9600 . ?
C30 H30C 0.9600 . ?

loop_
_geom_torsion_atom_site_label_1
_geom_torsion_atom_site_label_2
_geom_torsion_atom_site_label_3
_geom_torsion_atom_site_label_4
_geom_torsion
_geom_torsion_site_symmetry_1
_geom_torsion_site_symmetry_2
_geom_torsion_site_symmetry_3
_geom_torsion_site_symmetry_4
_geom_torsion_publ_flag
S2 Ag S1 C4 143.9(10) . . . . ?
S2 Ag S1 C4 38.4(4) 2_666 . . . ?
S2 Ag S1 C5 44.2(11) . . . . ?
S2 Ag S1 C5 -61.3(4) 2_666 . . . ?
S1 Ag S2 C15 31.0(11) . . . . ?
S2 Ag S2 C15 137.7(4) 2_666 . . . ?
S1 Ag S2 C16 132.6(10) . . . . ?
S2 Ag S2 C16 -120.6(5) 2_666 . . . ?
S1 Ag S2 Ag -106.7(10) . . . 2_666 ?
S2 Ag S2 Ag 0.0 2_666 . . 2_666 ?
C6 O1 C1 C3 -85.8(12) . . . 2_756 ?
C6 O1 C1 C3A -86.0(11) . . . . ?
C6 O1 C1 C2 97.2(12) . . . . ?
C3 C1 C2 C3 -1.0(17) 2_756 . . . ?
O1 C1 C2 C3 176.0(9) . . . . ?
C3A C1 C2 C3 -0.8(15) . . . . ?
C3 C1 C2 C5 179.8(10) 2_756 . . . ?
O1 C1 C2 C5 -3.2(16) . . . . ?
C3A C1 C2 C5 179.9(9) . . . . ?
C1 C2 C3 C1 1.0(17) . . . 2_756 ?
C5 C2 C3 C1 -179.7(10) . . . 2_756 ?
C1 C2 C3 C1A 1.0(15) . . . . ?
C5 C2 C3 C1A -179.7(9) . . . . ?
C1 C2 C3 C4 -178.2(10) . . . . ?
C5 C2 C3 C4 1.0(13) . . . . ?
C2 C3 C1A C1 155(100) . . . 2_756 ?
C4 C3 C1A C1 -26(100) . . . 2_756 ?
C1 C3 C1A C2A -156(100) 2_756 . . . ?
C2 C3 C1A C2A -0.6(11) . . . . ?
C4 C3 C1A C2A 178.5(8) . . . . ?
C1 C1A C2A C3 -5(47) 2_756 . . 2_756 ?
C3 C1A C2A C3 0.3(10) . . . 2_756 ?
C1 C1A C2A C3A -5(47) 2_756 . . . ?
C3 C1A C2A C3A 0.1(5) . . . . ?
C3 C1A C2A C1 5(46) . . . 2_756 ?
O1 C1 C3A C3 170(40) . . . 2_756 ?
C2 C1 C3A C3 -13(40) . . . 2_756 ?
C3 C1 C3A C2A 13(40) 2_756 . . . ?
O1 C1 C3A C2A -176.4(6) . . . . ?
C2 C1 C3A C2A 0.4(11) . . . . ?
C1A C2A C3A C3 8(24) . . . 2_756 ?
C1 C2A C3A C3 8(24) 2_756 . . 2_756 ?
C3 C2A C3A C1 -8(24) 2_756 . . . ?
C1A C2A C3A C1 0.0(5) . . . . ?
C1 C2A C3A C1 0.0(10) 2_756 . . . ?
C1 C3 C4 S1 171.2(9) 2_756 . . . ?
C2 C3 C4 S1 -9.6(11) . . . . ?
C1A C3 C4 S1 171.2(7) . . . . ?
C5 S1 C4 C3 11.8(8) . . . . ?
Ag S1 C4 C3 -98.1(7) . . . . ?
C3 C2 C5 S1 7.9(11) . . . . ?
C1 C2 C5 S1 -172.9(9) . . . . ?
C4 S1 C5 C2 -11.5(8) . . . . ?
Ag S1 C5 C2 94.7(7) . . . . ?
C1 O1 C6 C7 167.1(9) . . . . ?
O1 C6 C7 C8 -62.1(14) . . . . ?
C6 C7 C8 C9 -175.5(12) . . . . ?
C7 C8 C9 C10 -177.3(14) . . . . ?
C8 C9 C10 C11 -178.5(14) . . . . ?
O2 C12 C13 C14 -175.4(9) 2_676 . . . ?
C14 C12 C13 C14 -1.1(17) 2_676 . . . ?
C14A C12 C13 C14 -1.0(15) . . . . ?
O2 C12 C13 C16 4.7(16) 2_676 . . . ?
C14 C12 C13 C16 179.0(10) 2_676 . . . ?
C14A C12 C13 C16 179.1(8) . . . . ?
C12 C13 C14 C12 1.2(18) . . . 2_676 ?
C16 C13 C14 C12 -178.9(10) . . . 2_676 ?
C12 C13 C14 C12A 0.8(15) . . . . ?
C16 C13 C14 C12A -179.3(8) . . . . ?
C12 C13 C14 C15 178.4(10) . . . . ?
C16 C13 C14 C15 -1.7(13) . . . . ?
C17 O2 C12A C12 -57(28) . . . 2_676 ?
C12 O2 C12A C14 -27(28) 2_676 . . . ?
C17 O2 C12A C14 -83.8(9) . . . . ?
C12 O2 C12A C13A 157(28) 2_676 . . . ?
C17 O2 C12A C13A 100.6(7) . . . . ?
C13 C14 C12A C12 165(20) . . . 2_676 ?
C15 C14 C12A C12 -13(20) . . . 2_676 ?
C13 C14 C12A O2 -175.8(8) . . . . ?
C12 C14 C12A O2 19(20) 2_676 . . . ?
C15 C14 C12A O2 6.9(12) . . . . ?
C13 C14 C12A C13A -0.2(11) . . . . ?
C12 C14 C12A C13A -165(20) 2_676 . . . ?
C15 C14 C12A C13A -177.6(8) . . . . ?
C12 C12A C13A C14A -140(57) 2_676 . . . ?
O2 C12A C13A C14A 175.6(3) . . . . ?
C14 C12A C13A C14A 0.0(5) . . . . ?
C12 C12A C13A C14 -139(57) 2_676 . . 2_676 ?
O2 C12A C13A C14 175.7(6) . . . 2_676 ?
C14 C12A C13A C14 0.1(10) . . . 2_676 ?
O2 C12A C13A C12 -45(57) . . . 2_676 ?
C14 C12A C13A C12 139(57) . . . 2_676 ?
C12A C13A C14A C14 7(37) . . . 2_676 ?
C12 C13A C14A C14 7(37) 2_676 . . 2_676 ?
C12A C13A C14A C12 -0.3(5) . . . . ?
C14 C13A C14A C12 -7(37) 2_676 . . . ?
C12 C13A C14A C12 -0.6(10) 2_676 . . . ?
O2 C12 C14A C14 160(75) 2_676 . . 2_676 ?
C13 C12 C14A C14 -14(75) . . . 2_676 ?
O2 C12 C14A C13A 175.0(6) 2_676 . . . ?
C14 C12 C14A C13A 15(75) 2_676 . . . ?
C13 C12 C14A C13A 0.8(11) . . . . ?
C13 C14 C15 S2 12.7(11) . . . . ?
C12 C14 C15 S2 -170.2(9) 2_676 . . . ?
C12A C14 C15 S2 -169.8(7) . . . . ?
C16 S2 C15 C14 -15.6(8) . . . . ?
Ag S2 C15 C14 95.0(7) . . . . ?
Ag S2 C15 C14 -144.0(6) 2_666 . . . ?
C14 C13 C16 S2 -10.1(11) . . . . ?
C12 C13 C16 S2 169.9(9) . . . . ?
C15 S2 C16 C13 14.9(8) . . . . ?
Ag S2 C16 C13 -96.9(7) . . . . ?
Ag S2 C16 C13 152.9(6) 2_666 . . . ?
C12 O2 C17 C18 166.9(9) 2_676 . . . ?
C12A O2 C17 C18 167.8(8) . . . . ?
O2 C17 C18 C19 -63.3(14) . . . . ?
C17 C18 C19 C20 -175.2(11) . . . . ?
C18 C19 C20 C21 179.9(13) . . . . ?
C19 C20 C21 C22 178.2(13) . . . . ?
O4 S3 C23 C24 138.1(12) . . . . ?
O5 S3 C23 C24 18.1(13) . . . . ?
O3 S3 C23 C24 -101.8(12) . . . . ?
O4 S3 C23 C28 -47.2(12) . . . . ?
O5 S3 C23 C28 -167.1(11) . . . . ?
O3 S3 C23 C28 73.0(12) . . . . ?
C28 C23 C24 C25 4(2) . . . . ?
S3 C23 C24 C25 179.0(13) . . . . ?
C23 C24 C25 C26 -2(3) . . . . ?
C24 C25 C26 C27 0(3) . . . . ?
C24 C25 C26 C29 -174.0(16) . . . . ?
C25 C26 C27 C28 1(3) . . . . ?
C29 C26 C27 C28 175.1(14) . . . . ?
C24 C23 C28 C27 -3(2) . . . . ?
S3 C23 C28 C27 -178.3(10) . . . . ?
C26 C27 C28 C23 1(2) . . . . ?
